data_7226045
loop_
_publ_author_name
'wang, yan-qin'
'Tan, Qinghua'
'Guo, Xiao Yu'
'Liu, Hou-Ting'
'Liu, Zhiliang'
'Gao, En-Qing'

_publ_section_title
;
 Novel manganese(II) and cobalt(II) 2D polymers containing alternating
 chains with mixed azide and carboxylate bridges: crystal structure and
 magnetic properties
;
_journal_name_full 'RSC Adv.'
_journal_paper_doi 10.1039/C6RA09143A
_journal_year 2016
_chemical_formula_sum 'C26 H28 Mn3 N20 O8'
_chemical_formula_weight 913.50
_chemical_name_systematic
; 
 ? 
;
_space_group_IT_number 14
_symmetry_cell_setting monoclinic
_symmetry_space_group_name_Hall '-P 2ybc'
_symmetry_space_group_name_H-M 'P 1 21/c 1'
_atom_sites_solution_hydrogens geom
_atom_sites_solution_primary direct
_atom_sites_solution_secondary difmap
_audit_creation_method SHELXL-97
_audit_update_record
;
2016-07-19 deposited with the CCDC.
2016-07-25 downloaded from the CCDC.
;
_cell_angle_alpha 90.00
_cell_angle_beta 115.22(3)
_cell_angle_gamma 90.00
_cell_formula_units_Z 2
_cell_length_a 11.438(3)
_cell_length_b 16.436(3)
_cell_length_c 10.711(2)
_cell_measurement_reflns_used 951
_cell_measurement_temperature 293(2)
_cell_measurement_theta_max 64.2690
_cell_measurement_theta_min 4.2870
_cell_volume 1821.7(8)
_computing_cell_refinement 'Bruker FRAMBO'
_computing_data_collection 'Bruker FRAMBO'
_computing_data_reduction 'Bruker SAINT'
_computing_molecular_graphics 'Bruker SHELXTL'
_computing_publication_material 'Bruker SHELXTL'
_computing_structure_refinement 'Bruker SHELXTL'
_computing_structure_solution 'Bruker SHELXTL'
_diffrn_ambient_temperature 293(2)
_diffrn_measured_fraction_theta_full 0.993
_diffrn_measured_fraction_theta_max 0.993
_diffrn_measurement_device_type 'Xcalibur, Eos, Gemini'
_diffrn_radiation_monochromator graphite
_diffrn_radiation_source 'Enhance (Cu) X-ray Source'
_diffrn_radiation_type CuK\a
_diffrn_radiation_wavelength 1.54184
_diffrn_reflns_av_R_equivalents 0.1018
_diffrn_reflns_av_sigmaI/netI 0.2127
_diffrn_reflns_limit_h_max 13
_diffrn_reflns_limit_h_min -13
_diffrn_reflns_limit_k_max 10
_diffrn_reflns_limit_k_min -19
_diffrn_reflns_limit_l_max 12
_diffrn_reflns_limit_l_min -12
_diffrn_reflns_number 5948
_diffrn_reflns_theta_full 67.25
_diffrn_reflns_theta_max 67.25
_diffrn_reflns_theta_min 4.27
_exptl_absorpt_coefficient_mu 9.008
_exptl_absorpt_correction_T_max 0.4374
_exptl_absorpt_correction_T_min 0.4111
_exptl_absorpt_correction_type multi-scan
_exptl_absorpt_process_details sadabs
_exptl_crystal_colour yellow
_exptl_crystal_density_diffrn 1.665
_exptl_crystal_density_method 'not measured'
_exptl_crystal_description block
_exptl_crystal_F_000 926
_exptl_crystal_size_max 0.12
_exptl_crystal_size_mid 0.11
_exptl_crystal_size_min 0.11
_refine_diff_density_max 1.040
_refine_diff_density_min -1.092
_refine_diff_density_rms 0.137
_refine_ls_extinction_coef 0.0035(7)
_refine_ls_extinction_expression Fc^*^=kFc[1+0.001xFc^2^\l^3^/sin(2\q)]^-1/4^
_refine_ls_extinction_method SHELXL
_refine_ls_goodness_of_fit_ref 0.999
_refine_ls_hydrogen_treatment constr
_refine_ls_matrix_type full
_refine_ls_number_parameters 260
_refine_ls_number_reflns 3243
_refine_ls_number_restraints 678
_refine_ls_restrained_S_all 0.923
_refine_ls_R_factor_all 0.1936
_refine_ls_R_factor_gt 0.1134
_refine_ls_shift/su_max 0.000
_refine_ls_shift/su_mean 0.000
_refine_ls_structure_factor_coef Fsqd
_refine_ls_weighting_details 'calc w=1/[\s^2^(Fo^2^)+(0.1459P)^2^+0.0000P] where P=(Fo^2^+2Fc^2^)/3'
_refine_ls_weighting_scheme calc
_refine_ls_wR_factor_gt 0.2664
_refine_ls_wR_factor_ref 0.3664
_reflns_number_gt 1301
_reflns_number_total 3243
_reflns_threshold_expression >2sigma(I)
_cod_data_source_file c6ra09143a1.cif
_cod_data_source_block exp_6259
_cod_original_cell_volume 1821.6(7)
_cod_original_sg_symbol_H-M P2(1)/c
_cod_database_code 7226045

loop_
_symmetry_equiv_pos_as_xyz
'x, y, z'
'-x, y+1/2, -z+1/2'
'-x, -y, -z'
'x, -y-1/2, z-1/2'

loop_
_atom_site_label
_atom_site_type_symbol
_atom_site_fract_x
_atom_site_fract_y
_atom_site_fract_z
_atom_site_U_iso_or_equiv
_atom_site_adp_type
_atom_site_occupancy
_atom_site_symmetry_multiplicity
_atom_site_calc_flag
_atom_site_refinement_flags
Mn1 Mn 0.99945(17) 0.03068(13) 0.85021(16) 0.0522(7) Uani 1 1 d U
Mn2 Mn 1.0000 0.0000 0.5000 0.0515(8) Uani 1 2 d SU
C1 C 0.8163(11) 0.0820(8) 0.2101(10) 0.051(2) Uani 1 1 d U
C2 C 0.7186(11) 0.1486(8) 0.1781(11) 0.056(2) Uani 1 1 d U
C3 C 0.6325(11) 0.1462(8) 0.2364(11) 0.059(2) Uani 1 1 d U
H3 H 0.6388 0.1047 0.2980 0.070 Uiso 1 1 calc R
C4 C 0.7086(11) 0.2111(8) 0.0869(11) 0.058(2) Uani 1 1 d U
H4 H 0.7646 0.2125 0.0445 0.070 Uiso 1 1 calc R
C5 C 0.5363(12) 0.2044(9) 0.2053(12) 0.069(3) Uani 1 1 d U
H5 H 0.4787 0.2009 0.2456 0.082 Uiso 1 1 calc R
C6 C 0.6169(12) 0.2710(9) 0.0587(11) 0.070(3) Uani 1 1 d U
H6 H 0.6151 0.3142 0.0018 0.084 Uiso 1 1 calc R
C7 C 0.5246(12) 0.2677(9) 0.1152(11) 0.064(3) Uani 1 1 d U
C8 C 0.4250(12) 0.3324(9) 0.0829(12) 0.067(3) Uani 1 1 d U
H8A H 0.3399 0.3078 0.0480 0.080 Uiso 1 1 calc R
H8B H 0.4277 0.3679 0.0119 0.080 Uiso 1 1 calc R
C9 C 0.3750(12) 0.3716(9) 0.2756(12) 0.066(3) Uani 1 1 d U
H9 H 0.3076 0.3342 0.2433 0.080 Uiso 1 1 calc R
C10 C 0.5468(13) 0.4342(9) 0.2563(12) 0.066(3) Uani 1 1 d U
H10 H 0.6010 0.4387 0.2121 0.080 Uiso 1 1 calc R
C11 C 0.5689(13) 0.4824(9) 0.3707(12) 0.067(3) Uani 1 1 d U
H11 H 0.6360 0.5201 0.4008 0.081 Uiso 1 1 calc R
C12 C 0.3973(11) 0.4163(9) 0.3922(11) 0.065(3) Uani 1 1 d U
H12 H 0.3469 0.4064 0.4397 0.078 Uiso 1 1 calc R
C13 C 0.4907(12) 0.4746(9) 0.4404(11) 0.058(3) Uani 1 1 d U
N1 N 1.0794(11) 0.1275(8) 0.5482(11) 0.069(3) Uani 1 1 d U
N2 N 1.0360(11) 0.1795(9) 0.4649(11) 0.069(3) Uani 1 1 d U
N3 N 0.9951(12) 0.2321(9) 0.3858(13) 0.095(4) Uani 1 1 d U
N4 N 0.8872(10) 0.0191(7) 0.6275(9) 0.060(2) Uani 1 1 d U
N5 N 0.7704(11) 0.0169(7) 0.5731(9) 0.057(2) Uani 1 1 d U
N6 N 0.6592(10) 0.0201(7) 0.5213(11) 0.069(3) Uani 1 1 d U
N7 N 1.1129(10) 0.0550(7) 1.0801(9) 0.059(3) Uani 1 1 d U
N8 N 1.1720(10) 0.1146(8) 1.1382(10) 0.061(3) Uani 1 1 d U
N9 N 1.2268(15) 0.1713(10) 1.1970(15) 0.113(5) Uani 1 1 d U
N10 N 0.4479(10) 0.3811(7) 0.2088(9) 0.063(2) Uani 1 1 d U
O1 O 1.1052(8) 0.1333(5) 0.8161(8) 0.063(2) Uani 1 1 d U
H1B H 1.0556 0.1587 0.7437 0.094 Uiso 1 1 d R
H1C H 1.1296 0.1653 0.8850 0.094 Uiso 1 1 d R
O2 O 0.8516(8) 0.1216(5) 0.8629(8) 0.066(2) Uani 1 1 d U
H2B H 0.8236 0.1039 0.9196 0.099 Uiso 1 1 d R
H2C H 0.8880 0.1674 0.8905 0.099 Uiso 1 1 d R
O3 O 0.8670(8) 0.0679(6) 0.1260(7) 0.062(2) Uani 1 1 d U
O4 O 0.8404(8) 0.0378(5) 0.3155(7) 0.0576(19) Uani 1 1 d U

loop_
_atom_site_aniso_label
_atom_site_aniso_U_11
_atom_site_aniso_U_22
_atom_site_aniso_U_33
_atom_site_aniso_U_23
_atom_site_aniso_U_13
_atom_site_aniso_U_12
Mn1 0.0547(12) 0.0688(15) 0.0321(10) -0.0012(8) 0.0175(8) 0.0019(9)
Mn2 0.0571(16) 0.0676(19) 0.0300(12) 0.0012(11) 0.0188(11) 0.0024(13)
C1 0.061(5) 0.059(5) 0.035(4) -0.005(4) 0.023(4) -0.005(4)
C2 0.055(5) 0.078(6) 0.039(4) -0.006(4) 0.023(4) 0.013(4)
C3 0.055(5) 0.086(6) 0.041(4) 0.007(4) 0.026(4) -0.002(5)
C4 0.057(4) 0.084(6) 0.040(4) 0.013(4) 0.026(4) 0.003(5)
C5 0.069(5) 0.089(6) 0.042(4) -0.002(5) 0.017(4) 0.011(5)
C6 0.075(5) 0.089(6) 0.038(4) 0.001(5) 0.017(4) 0.008(5)
C7 0.067(5) 0.089(6) 0.039(4) -0.005(5) 0.026(4) 0.006(5)
C8 0.061(5) 0.088(6) 0.049(5) -0.016(5) 0.021(4) 0.022(5)
C9 0.055(5) 0.090(6) 0.053(5) -0.012(5) 0.022(4) -0.002(5)
C10 0.067(5) 0.092(6) 0.042(5) 0.002(5) 0.025(4) 0.004(5)
C11 0.073(6) 0.086(7) 0.042(5) -0.017(5) 0.024(5) -0.011(6)
C12 0.049(5) 0.100(7) 0.047(5) -0.014(5) 0.022(4) 0.001(5)
C13 0.052(5) 0.088(7) 0.035(5) 0.001(5) 0.019(4) -0.007(5)
N1 0.070(5) 0.086(6) 0.047(5) 0.001(5) 0.022(4) -0.006(5)
N2 0.064(5) 0.092(6) 0.045(5) -0.010(5) 0.018(4) -0.004(5)
N3 0.089(8) 0.100(9) 0.074(7) 0.016(7) 0.014(6) -0.001(7)
N4 0.064(5) 0.077(6) 0.035(4) -0.008(4) 0.017(4) 0.003(5)
N5 0.073(6) 0.063(6) 0.035(4) -0.006(4) 0.024(4) 0.003(5)
N6 0.054(6) 0.083(8) 0.055(6) -0.012(6) 0.009(5) -0.006(6)
N7 0.078(6) 0.060(6) 0.035(4) 0.000(4) 0.019(4) 0.002(5)
N8 0.059(5) 0.077(7) 0.051(5) -0.010(5) 0.029(4) -0.001(5)
N9 0.130(11) 0.110(11) 0.088(9) -0.038(8) 0.035(8) -0.041(9)
N10 0.065(5) 0.084(6) 0.038(4) -0.011(4) 0.020(4) 0.012(4)
O1 0.072(5) 0.068(5) 0.044(4) -0.008(4) 0.022(4) -0.005(4)
O2 0.090(6) 0.063(5) 0.044(4) 0.003(4) 0.028(4) 0.001(5)
O3 0.068(4) 0.079(5) 0.041(3) 0.002(4) 0.025(3) -0.001(4)
O4 0.062(4) 0.066(4) 0.042(3) 0.005(3) 0.018(3) 0.001(3)

loop_
_atom_type_symbol
_atom_type_description
_atom_type_scat_dispersion_real
_atom_type_scat_dispersion_imag
_atom_type_scat_source
C C 0.0181 0.0091 'International Tables Vol C Tables 4.2.6.8 and 6.1.1.4'
H H 0.0000 0.0000 'International Tables Vol C Tables 4.2.6.8 and 6.1.1.4'
O O 0.0492 0.0322 'International Tables Vol C Tables 4.2.6.8 and 6.1.1.4'
Mn Mn -0.5299 2.8052 'International Tables Vol C Tables 4.2.6.8 and 6.1.1.4'
N N 0.0311 0.0180 'International Tables Vol C Tables 4.2.6.8 and 6.1.1.4'

loop_
_geom_angle_atom_site_label_1
_geom_angle_atom_site_label_2
_geom_angle_atom_site_label_3
_geom_angle
_geom_angle_site_symmetry_1
_geom_angle_site_symmetry_3
O3 Mn1 N4 96.9(3) 3_756 .
O3 Mn1 O1 100.5(3) 3_756 .
N4 Mn1 O1 89.7(4) . .
O3 Mn1 N7 88.1(4) 3_756 3_757
N4 Mn1 N7 98.9(4) . 3_757
O1 Mn1 N7 167.0(3) . 3_757
O3 Mn1 N7 87.5(3) 3_756 .
N4 Mn1 N7 174.9(4) . .
O1 Mn1 N7 86.8(3) . .
N7 Mn1 N7 83.9(4) 3_757 .
O3 Mn1 O2 167.7(3) 3_756 .
N4 Mn1 O2 90.9(3) . .
O1 Mn1 O2 89.0(3) . .
N7 Mn1 O2 81.3(3) 3_757 .
N7 Mn1 O2 85.2(3) . .
O4 Mn2 O4 180.0(4) . 3_756
O4 Mn2 N1 87.5(4) . 3_756
O4 Mn2 N1 92.5(4) 3_756 3_756
O4 Mn2 N1 92.5(4) . .
O4 Mn2 N1 87.5(4) 3_756 .
N1 Mn2 N1 180.0(2) 3_756 .
O4 Mn2 N4 92.0(3) . .
O4 Mn2 N4 88.0(3) 3_756 .
N1 Mn2 N4 89.4(4) 3_756 .
N1 Mn2 N4 90.6(4) . .
O4 Mn2 N4 88.0(3) . 3_756
O4 Mn2 N4 92.0(3) 3_756 3_756
N1 Mn2 N4 90.6(4) 3_756 3_756
N1 Mn2 N4 89.4(4) . 3_756
N4 Mn2 N4 180.000(1) . 3_756
O4 C1 O3 122.0(11) . .
O4 C1 C2 118.7(9) . .
O3 C1 C2 119.1(10) . .
C3 C2 C4 118.8(11) . .
C3 C2 C1 119.0(11) . .
C4 C2 C1 122.2(10) . .
C2 C3 C5 121.3(12) . .
C6 C4 C2 120.8(11) . .
C7 C5 C3 121.1(12) . .
C4 C6 C7 120.9(13) . .
C5 C7 C6 117.1(13) . .
C5 C7 C8 122.3(11) . .
C6 C7 C8 120.5(13) . .
C7 C8 N10 110.5(10) . .
N10 C9 C12 121.0(13) . .
N10 C10 C11 120.8(12) . .
C10 C11 C13 120.2(13) . .
C13 C12 C9 122.1(11) . .
C12 C13 C11 116.1(11) . .
C12 C13 C13 122.1(13) . 3_666
C11 C13 C13 121.8(15) . 3_666
N2 N1 Mn2 120.0(9) . .
N3 N2 N1 178.1(15) . .
N5 N4 Mn1 123.0(8) . .
N5 N4 Mn2 120.1(7) . .
Mn1 N4 Mn2 116.7(5) . .
N6 N5 N4 175.8(15) . .
N8 N7 Mn1 128.1(8) . 3_757
N8 N7 Mn1 129.6(8) . .
Mn1 N7 Mn1 96.1(4) 3_757 .
N9 N8 N7 177.6(14) . .
C9 N10 C10 119.7(11) . .
C9 N10 C8 121.2(12) . .
C10 N10 C8 119.1(11) . .
C1 O3 Mn1 124.0(8) . 3_756
C1 O4 Mn2 140.0(8) . .

loop_
_geom_bond_atom_site_label_1
_geom_bond_atom_site_label_2
_geom_bond_distance
_geom_bond_site_symmetry_2
Mn1 O3 2.167(9) 3_756
Mn1 N4 2.183(9) .
Mn1 O1 2.195(8) .
Mn1 N7 2.237(11) 3_757
Mn1 N7 2.277(9) .
Mn1 O2 2.304(9) .
Mn2 O4 2.134(7) .
Mn2 O4 2.134(7) 3_756
Mn2 N1 2.255(12) 3_756
Mn2 N1 2.255(12) .
Mn2 N4 2.265(10) .
Mn2 N4 2.265(10) 3_756
C1 O4 1.269(13) .
C1 O3 1.283(12) .
C1 C2 1.496(16) .
C2 C3 1.374(14) .
C2 C4 1.388(16) .
C3 C5 1.388(16) .
C4 C6 1.374(17) .
C5 C7 1.387(18) .
C6 C7 1.424(16) .
C7 C8 1.488(17) .
C8 N10 1.492(14) .
C9 N10 1.318(15) .
C9 C12 1.377(16) .
C10 N10 1.345(16) .
C10 C11 1.389(16) .
C11 C13 1.394(16) .
C12 C13 1.362(17) .
C13 C13 1.46(2) 3_666
N1 N2 1.181(15) .
N2 N3 1.160(15) .
N4 N5 1.209(13) .
N5 N6 1.152(13) .
N7 N8 1.202(14) .
N7 Mn1 2.237(11) 3_757
N8 N9 1.151(16) .
O3 Mn1 2.167(9) 3_756
